data_7063792
loop_
_publ_author_name
'Jiang, Yansheng'
'Jia, Hangwei'
'Wang, Wenhu'
'Arif, Muhammad'
'Yan, Xiuling'
'Hou, Xueling'

_publ_section_title
;
 Cation tuning in anionic framework hydroborates: tailored
 deep-ultraviolet optical crystals with large birefringence
;
_journal_issue 21
_journal_name_full 'New Journal of Chemistry'
_journal_page_first 8908
_journal_page_last 8913
_journal_paper_doi 10.1039/D5NJ01198A
_journal_volume 49
_journal_year 2025
_chemical_formula_moiety 'B5 H2 Li O9'
_chemical_formula_sum 'B5 H2 Li O9'
_chemical_formula_weight 207.01
_space_group_crystal_system monoclinic
_space_group_IT_number 14
_space_group_name_Hall '-P 2ybc'
_space_group_name_H-M_alt 'P 1 21/c 1'
_atom_sites_solution_hydrogens difmap
_atom_sites_solution_primary iterative
_audit_creation_date 2025-02-22
_audit_creation_method
;
Olex2 1.2
(compiled 2018.05.29 svn.r3508 for OlexSys, GUI svn.r5506)
;
_audit_update_record
;
2025-03-01 deposited with the CCDC.	2025-04-22 downloaded from the CCDC.
;
_cell_angle_alpha 90
_cell_angle_beta 91.605(9)
_cell_angle_gamma 90
_cell_formula_units_Z 4
_cell_length_a 5.5381(17)
_cell_length_b 9.068(2)
_cell_length_c 13.559(4)
_cell_measurement_reflns_used 664
_cell_measurement_temperature 110(2)
_cell_measurement_theta_max 21.66
_cell_measurement_theta_min 4.31
_cell_volume 680.7(3)
_computing_cell_refinement 'SAINT V8.40B (?, 2016)'
_computing_data_reduction 'SAINT V8.40B (?, 2016)'
_computing_molecular_graphics 'Olex2 (Dolomanov et al., 2009)'
_computing_publication_material 'Olex2 (Dolomanov et al., 2009)'
_computing_structure_refinement 'ShelXL (Sheldrick, 2015)'
_computing_structure_solution 'olex2.solve (Bourhis et al., 2015)'
_diffrn_ambient_temperature 110.0
_diffrn_measured_fraction_theta_full 1.000
_diffrn_measured_fraction_theta_max 1.000
_diffrn_measurement_device_type 'Bruker APEX-II CCD'
_diffrn_measurement_method '\f and \w scans'
_diffrn_radiation_type MoK\a
_diffrn_radiation_wavelength 0.71073
_diffrn_reflns_av_R_equivalents 0.0828
_diffrn_reflns_av_unetI/netI 0.0721
_diffrn_reflns_Laue_measured_fraction_full 1.000
_diffrn_reflns_Laue_measured_fraction_max 1.000
_diffrn_reflns_limit_h_max 6
_diffrn_reflns_limit_h_min -6
_diffrn_reflns_limit_k_max 10
_diffrn_reflns_limit_k_min -10
_diffrn_reflns_limit_l_max 16
_diffrn_reflns_limit_l_min -16
_diffrn_reflns_number 4638
_diffrn_reflns_point_group_measured_fraction_full 1.000
_diffrn_reflns_point_group_measured_fraction_max 1.000
_diffrn_reflns_theta_full 25.242
_diffrn_reflns_theta_max 25.349
_diffrn_reflns_theta_min 2.703
_exptl_absorpt_coefficient_mu 0.193
_exptl_absorpt_correction_T_max 0.7456
_exptl_absorpt_correction_T_min 0.6032
_exptl_absorpt_correction_type none
_exptl_absorpt_process_details
;
SADABS-2016/2 (Bruker,2016/2) was used for absorption correction.
wR2(int) was 0.0821 before and 0.0659 after correction.
The Ratio of minimum to maximum transmission is 0.8090.
The \l/2 correction factor is Not present.
;
_exptl_crystal_colour 'metallic light colourless'
_exptl_crystal_colour_lustre metallic
_exptl_crystal_colour_modifier light
_exptl_crystal_colour_primary colourless
_exptl_crystal_density_diffrn 2.020
_exptl_crystal_description block
_exptl_crystal_F_000 408
_refine_diff_density_max 0.340
_refine_diff_density_min -0.352
_refine_diff_density_rms 0.098
_refine_ls_extinction_coef 0.043(7)
_refine_ls_extinction_expression Fc^*^=kFc[1+0.001xFc^2^\l^3^/sin(2\q)]^-1/4^
_refine_ls_extinction_method 'SHELXL-2018/3 (Sheldrick 2018)'
_refine_ls_goodness_of_fit_ref 1.051
_refine_ls_hydrogen_treatment refall
_refine_ls_matrix_type full
_refine_ls_number_parameters 145
_refine_ls_number_reflns 1251
_refine_ls_number_restraints 2
_refine_ls_restrained_S_all 1.051
_refine_ls_R_factor_all 0.0846
_refine_ls_R_factor_gt 0.0511
_refine_ls_shift/su_max 0.000
_refine_ls_shift/su_mean 0.000
_refine_ls_structure_factor_coef Fsqd
_refine_ls_weighting_details 'w=1/[\s^2^(Fo^2^)+(0.0537P)^2^+0.3327P] where P=(Fo^2^+2Fc^2^)/3'
_refine_ls_weighting_scheme calc
_refine_ls_wR_factor_gt 0.1107
_refine_ls_wR_factor_ref 0.1305
_reflns_Friedel_coverage 0.000
_reflns_number_gt 847
_reflns_number_total 1251
_reflns_threshold_expression 'I > 2\s(I)'
_cod_data_source_file d5nj01198a2.cif
_cod_data_source_block lib5o7(oh)2
_cod_depositor_comments 'Adding full bibliography for 7063791--7063794.cif.'
_cod_original_cell_volume 680.6(3)
_cod_database_code 7063792
_shelx_shelxl_version_number 2018/3
_shelx_space_group_comment
;
The symmetry employed for this shelxl refinement is uniquely defined
by the following loop, which should always be used as a source of
symmetry information in preference to the above space-group names.
They are only intended as comments.
;
_olex2_refinement_description
;
1. Restrained distances
 H9-O9
 0.95 with sigma of 0.02
 O1-H1
 0.95 with sigma of 0.02
;
_olex2_submission_special_instructions 'No special instructions were received'

loop_
_space_group_symop_operation_xyz
'x, y, z'
'-x, y+1/2, -z+1/2'
'-x, -y, -z'
'x, -y-1/2, z-1/2'

loop_
_atom_site_label
_atom_site_type_symbol
_atom_site_fract_x
_atom_site_fract_y
_atom_site_fract_z
_atom_site_U_iso_or_equiv
_atom_site_adp_type
_atom_site_occupancy
_atom_site_site_symmetry_order
_atom_site_calc_flag
_atom_site_refinement_flags_posn
_atom_site_refinement_flags_adp
_atom_site_refinement_flags_occupancy
_atom_site_disorder_assembly
_atom_site_disorder_group
O3 O 0.8051(4) 0.5579(2) 0.24903(17) 0.0215(6) Uani 1 1 d . . . . .
O6 O 1.1458(4) 0.3019(2) 0.31833(17) 0.0203(6) Uani 1 1 d . . . . .
O8 O 1.3601(4) 0.1092(2) 0.41303(16) 0.0221(6) Uani 1 1 d . . . . .
O2 O 0.4614(4) 0.7220(3) 0.22518(17) 0.0240(7) Uani 1 1 d . . . . .
O9 O 1.2413(5) 0.0680(3) 0.57914(18) 0.0250(7) Uani 1 1 d D . . . .
O7 O 1.0423(5) 0.2443(3) 0.48254(17) 0.0262(7) Uani 1 1 d . . . . .
O1 O 0.2046(5) 0.7617(3) 0.35627(18) 0.0272(7) Uani 1 1 d D . . . .
O5 O 0.8508(5) 0.4398(3) 0.40612(17) 0.0258(7) Uani 1 1 d . . . . .
O4 O 0.5405(5) 0.6056(3) 0.37976(17) 0.0282(7) Uani 1 1 d . . . . .
B5 B 1.2222(8) 0.1392(4) 0.4899(3) 0.0190(9) Uani 1 1 d . . . . .
B2 B 0.6872(7) 0.6729(4) 0.1856(3) 0.0184(9) Uani 1 1 d . . . . .
B4 B 1.0156(8) 0.3300(4) 0.3985(3) 0.0205(9) Uani 1 1 d . . . . .
B3 B 0.7337(8) 0.5337(4) 0.3424(3) 0.0215(9) Uani 1 1 d . . . . .
B1 B 0.4038(8) 0.6963(4) 0.3191(3) 0.0207(9) Uani 1 1 d . . . . .
Li1 Li -0.0204(12) 0.9033(7) 0.3040(4) 0.0250(14) Uani 1 1 d . . . . .
H1 H 0.169(9) 0.748(5) 0.4229(17) 0.065(16) Uiso 1 1 d D . . . .
H9 H 1.379(7) 0.003(5) 0.576(4) 0.10(2) Uiso 1 1 d D . . . .

loop_
_atom_site_aniso_label
_atom_site_aniso_U_11
_atom_site_aniso_U_22
_atom_site_aniso_U_33
_atom_site_aniso_U_23
_atom_site_aniso_U_13
_atom_site_aniso_U_12
O3 0.0268(15) 0.0169(12) 0.0211(13) 0.0016(11) 0.0066(10) 0.0032(10)
O6 0.0300(16) 0.0142(12) 0.0169(12) 0.0026(10) 0.0052(10) 0.0026(10)
O8 0.0285(15) 0.0213(12) 0.0168(13) 0.0015(11) 0.0074(11) 0.0065(10)
O2 0.0239(15) 0.0280(13) 0.0205(14) 0.0033(11) 0.0065(11) 0.0073(11)
O9 0.0300(16) 0.0244(13) 0.0210(13) 0.0058(11) 0.0073(11) 0.0079(11)
O7 0.0343(17) 0.0248(13) 0.0200(13) 0.0057(11) 0.0121(11) 0.0152(11)
O1 0.0303(16) 0.0307(14) 0.0210(14) 0.0042(12) 0.0101(11) 0.0089(12)
O5 0.0344(16) 0.0200(12) 0.0232(14) 0.0029(11) 0.0049(11) 0.0114(11)
O4 0.0343(17) 0.0305(14) 0.0203(14) 0.0084(12) 0.0108(11) 0.0179(12)
B5 0.027(2) 0.0143(18) 0.016(2) 0.0008(17) 0.0047(16) 0.0036(16)
B2 0.020(2) 0.0168(18) 0.019(2) 0.0029(17) 0.0035(16) -0.0023(16)
B4 0.026(2) 0.0167(19) 0.019(2) -0.0022(18) 0.0033(17) -0.0006(16)
B3 0.028(2) 0.0143(19) 0.022(2) -0.0001(17) 0.0034(17) 0.0023(17)
B1 0.025(2) 0.017(2) 0.021(2) 0.0010(17) 0.0056(18) 0.0004(16)
Li1 0.030(4) 0.027(3) 0.018(3) -0.004(3) 0.004(3) 0.001(3)

loop_
_atom_type_symbol
_atom_type_description
_atom_type_scat_dispersion_real
_atom_type_scat_dispersion_imag
_atom_type_scat_source
B B 0.0013 0.0007 'International Tables Vol C Tables 4.2.6.8 and 6.1.1.4'
H H 0.0000 0.0000 'International Tables Vol C Tables 4.2.6.8 and 6.1.1.4'
Li Li -0.0003 0.0001 'International Tables Vol C Tables 4.2.6.8 and 6.1.1.4'
O O 0.0106 0.0060 'International Tables Vol C Tables 4.2.6.8 and 6.1.1.4'

loop_
_geom_angle_atom_site_label_1
_geom_angle_atom_site_label_2
_geom_angle_atom_site_label_3
_geom_angle
_geom_angle_site_symmetry_1
_geom_angle_site_symmetry_3
_geom_angle_publ_flag
B2 O3 Li1 122.8(3) . 2_645 ?
B3 O3 B2 121.2(3) . . ?
B3 O3 Li1 114.7(3) . 2_645 ?
B2 O6 Li1 122.0(3) 2_745 2_645 ?
B4 O6 B2 121.6(3) . 2_745 ?
B4 O6 Li1 113.6(3) . 2_645 ?
B5 O8 B2 122.5(3) . 2_745 ?
B1 O2 B2 122.0(3) . . ?
B5 O9 Li1 126.1(3) . 3_666 ?
B5 O7 B4 120.5(3) . . ?
B1 O1 Li1 133.0(3) . . ?
B4 O5 B3 136.0(3) . . ?
B3 O4 B1 119.3(3) . . ?
O8 B5 O9 124.0(3) . . ?
O8 B5 O7 120.7(3) . . ?
O9 B5 O7 115.2(3) . . ?
O3 B2 O6 107.9(3) . 2_755 ?
O8 B2 O3 108.2(3) 2_755 . ?
O8 B2 O6 111.7(3) 2_755 2_755 ?
O2 B2 O3 111.8(3) . . ?
O2 B2 O6 108.4(3) . 2_755 ?
O2 B2 O8 108.9(3) . 2_755 ?
O6 B4 O7 120.8(3) . . ?
O6 B4 O5 125.2(3) . . ?
O6 B4 Li1 40.5(2) . 2_645 ?
O7 B4 Li1 158.2(3) . 2_645 ?
O5 B4 O7 114.0(3) . . ?
O5 B4 Li1 85.8(2) . 2_645 ?
O3 B3 O5 123.1(3) . . ?
O3 B3 O4 121.5(3) . . ?
O3 B3 Li1 39.56(19) . 2_645 ?
O5 B3 Li1 85.3(2) . 2_645 ?
O4 B3 O5 115.3(3) . . ?
O4 B3 Li1 157.0(3) . 2_645 ?
O2 B1 O1 119.5(3) . . ?
O2 B1 O4 122.0(3) . . ?
O1 B1 O4 118.5(3) . . ?
O3 Li1 O6 102.8(3) 2_655 2_655 ?
O3 Li1 O9 124.6(3) 2_655 3_666 ?
O3 Li1 B4 78.0(2) 2_655 2_655 ?
O3 Li1 B3 25.74(13) 2_655 2_655 ?
O6 Li1 O9 119.9(3) 2_655 3_666 ?
O6 Li1 B4 25.87(13) 2_655 2_655 ?
O6 Li1 B3 78.4(2) 2_655 2_655 ?
O9 Li1 B4 143.6(3) 3_666 2_655 ?
O9 Li1 B3 148.0(3) 3_666 2_655 ?
O1 Li1 O3 102.5(3) . 2_655 ?
O1 Li1 O6 101.9(3) . 2_655 ?
O1 Li1 O9 101.3(3) . 3_666 ?
O1 Li1 B4 100.3(3) . 2_655 ?
O1 Li1 B3 99.7(3) . 2_655 ?
B4 Li1 B3 52.90(16) 2_655 2_655 ?

loop_
_geom_bond_atom_site_label_1
_geom_bond_atom_site_label_2
_geom_bond_distance
_geom_bond_site_symmetry_2
_geom_bond_publ_flag
O3 B2 1.491(5) . ?
O3 B3 1.355(4) . ?
O3 Li1 1.988(7) 2_645 ?
O6 B2 1.493(4) 2_745 ?
O6 B4 1.346(4) . ?
O6 Li1 2.003(6) 2_645 ?
O8 B5 1.337(4) . ?
O8 B2 1.474(5) 2_745 ?
O2 B2 1.445(5) . ?
O2 B1 1.342(4) . ?
O9 B5 1.373(5) . ?
O9 Li1 2.045(6) 3_666 ?
O7 B5 1.380(5) . ?
O7 B4 1.384(5) . ?
O1 B1 1.362(5) . ?
O1 Li1 1.911(7) . ?
O5 B4 1.356(5) . ?
O5 B3 1.364(5) . ?
O4 B3 1.362(5) . ?
O4 B1 1.375(5) . ?
B4 Li1 2.826(7) 2_645 ?
B3 Li1 2.835(7) 2_645 ?
